data_7128433
loop_
_publ_author_name
'Xie, Yu-Yang'
'Wang, Yun-Peng'
'Zhao, Xiao-Jing'
'Wang, Ai-Fang'
'Chen, Zhi-Min'
'Tu, Yong-Qiang'

_publ_section_title
;
 Oxyallyl cation promoted dearomative semipinacol rearrangement: a facile
 stereodivergent synthesis of spiro-indolines with contiguous quaternary
 centers.
;
_journal_issue 54
_journal_name_full 'Chemical communications (Cambridge, England)'
_journal_page_first 6632
_journal_page_last 6635
_journal_paper_doi 10.1039/d1cc02033a
_journal_volume 57
_journal_year 2021
_chemical_formula_moiety 'C20 H22 F3 N O2'
_chemical_formula_sum 'C20 H22 F3 N O2'
_chemical_formula_weight 364.88
_space_group_crystal_system triclinic
_space_group_IT_number 2
_space_group_name_Hall '-P 1'
_space_group_name_H-M_alt 'P -1'
_atom_sites_solution_hydrogens geom
_audit_creation_method SHELXL-2018/3
_audit_update_record
;
2020-12-14 deposited with the CCDC.	2021-06-04 downloaded from the CCDC.
;
_cell_angle_alpha 68.586(2)
_cell_angle_beta 89.702(3)
_cell_angle_gamma 78.260(3)
_cell_formula_units_Z 4
_cell_length_a 10.2944(6)
_cell_length_b 12.0674(7)
_cell_length_c 15.9401(8)
_cell_measurement_reflns_used 7216
_cell_measurement_temperature 297(2)
_cell_measurement_theta_max 67.36
_cell_measurement_theta_min 2.99
_cell_volume 1799.73(18)
_computing_structure_refinement 'SHELXL-2018/3 (Sheldrick, 2018)'
_computing_structure_solution 'SHELXT 2014/5 (Sheldrick, 2014)'
_diffrn_ambient_temperature 297(2)
_diffrn_measured_fraction_theta_full 0.985
_diffrn_measured_fraction_theta_max 0.982
_diffrn_measurement_device_type 'Bruker venture'
_diffrn_measurement_method '\f and \w scans'
_diffrn_radiation_type CuK\a
_diffrn_radiation_wavelength 1.54178
_diffrn_reflns_av_R_equivalents 0.0676
_diffrn_reflns_av_unetI/netI 0.0679
_diffrn_reflns_Laue_measured_fraction_full 0.985
_diffrn_reflns_Laue_measured_fraction_max 0.982
_diffrn_reflns_limit_h_max 12
_diffrn_reflns_limit_h_min -11
_diffrn_reflns_limit_k_max 14
_diffrn_reflns_limit_k_min -14
_diffrn_reflns_limit_l_max 19
_diffrn_reflns_limit_l_min -19
_diffrn_reflns_number 19333
_diffrn_reflns_point_group_measured_fraction_full 0.985
_diffrn_reflns_point_group_measured_fraction_max 0.982
_diffrn_reflns_theta_full 67.679
_diffrn_reflns_theta_max 68.324
_diffrn_reflns_theta_min 2.986
_exptl_absorpt_coefficient_mu 0.908
_exptl_crystal_colour coulorless
_exptl_crystal_density_diffrn 1.347
_exptl_crystal_description CHONF
_exptl_crystal_F_000 766
_exptl_crystal_size_max 0.200
_exptl_crystal_size_mid 0.100
_exptl_crystal_size_min 0.100
_exptl_transmission_factor_max 0.7531
_exptl_transmission_factor_min 0.5276
_refine_diff_density_max 0.592
_refine_diff_density_min -0.363
_refine_diff_density_rms 0.053
_refine_ls_extinction_method none
_refine_ls_goodness_of_fit_ref 1.634
_refine_ls_hydrogen_treatment constr
_refine_ls_matrix_type full
_refine_ls_number_parameters 473
_refine_ls_number_reflns 6484
_refine_ls_number_restraints 0
_refine_ls_restrained_S_all 1.634
_refine_ls_R_factor_all 0.1297
_refine_ls_R_factor_gt 0.0924
_refine_ls_shift/su_max 0.000
_refine_ls_shift/su_mean 0.000
_refine_ls_structure_factor_coef Fsqd
_refine_ls_weighting_details 'w=1/[\s^2^(Fo^2^)+(0.1000P)^2^] where P=(Fo^2^+2Fc^2^)/3'
_refine_ls_weighting_scheme calc
_refine_ls_wR_factor_gt 0.2598
_refine_ls_wR_factor_ref 0.2891
_reflns_Friedel_coverage 0.000
_reflns_number_gt 4006
_reflns_number_total 6484
_reflns_threshold_expression 'I > 2\s(I)'
_cod_data_source_file d1cc02033a2.cif
_cod_data_source_block Ta_a
_cod_depositor_comments
;
Adding full bibliography for 7128433--7128435.cif.

2024-10-18
Z value and formula fixed to values more according to usual
chemical conventions.                 miguel
;
_cod_original_formula_sum 'C40 H43 F6 N2 O4'
_cod_original_formula_weight 729.76
_cod_original_formula_moiety 'C40 H43 F6 N2 O4'
_cod_original_formula_units_Z 2
_cod_database_code 7128433
_shelx_shelxl_version_number 2018/3
_shelx_space_group_comment
;
The symmetry employed for this shelxl refinement is uniquely defined
by the following loop, which should always be used as a source of
symmetry information in preference to the above space-group names.
They are only intended as comments.
;
_shelx_estimated_absorpt_t_min 0.839
_shelx_estimated_absorpt_t_max 0.915

loop_
_space_group_symop_operation_xyz
'x, y, z'
'-x, -y, -z'

loop_
_atom_site_label
_atom_site_type_symbol
_atom_site_fract_x
_atom_site_fract_y
_atom_site_fract_z
_atom_site_U_iso_or_equiv
_atom_site_adp_type
_atom_site_occupancy
_atom_site_site_symmetry_order
_atom_site_calc_flag
_atom_site_refinement_flags_posn
_atom_site_refinement_flags_adp
_atom_site_refinement_flags_occupancy
_atom_site_disorder_assembly
_atom_site_disorder_group
O1 O 0.9621(3) 0.6059(3) 0.8465(2) 0.0932(9) Uani 1 1 d . . . . .
C1 C 0.5127(5) 0.7866(5) 1.1891(3) 0.0840(12) Uani 1 1 d . . . . .
N1 N 0.5125(3) 0.7678(3) 0.8446(2) 0.0768(9) Uani 1 1 d . . . . .
F1 F 0.5487(5) 0.6863(4) 1.2535(2) 0.206(3) Uani 1 1 d . . . . .
O2 O 0.7109(3) 0.7821(3) 0.71723(18) 0.0864(8) Uani 1 1 d . . . . .
C2 C 0.5062(4) 0.7806(4) 1.0992(2) 0.0701(10) Uani 1 1 d . . . . .
N2 N 0.0187(3) 0.8113(3) 0.4912(2) 0.0730(9) Uani 1 1 d . . . . .
F2 F 0.3989(5) 0.8263(5) 1.2147(2) 0.194(2) Uani 1 1 d . . . . .
O3 O 0.2228(3) 0.8042(3) 0.61386(18) 0.0850(8) Uani 1 1 d . . . . .
C3 C 0.3970(4) 0.8478(4) 1.0387(3) 0.0806(11) Uani 1 1 d . . . . .
H3 H 0.327023 0.894337 1.056594 0.097 Uiso 1 1 calc R U . . .
F3 F 0.5816(7) 0.8527(6) 1.1990(3) 0.274(4) Uani 1 1 d . . . . .
F4 F 0.0878(4) 0.8236(4) 0.10120(19) 0.1454(14) Uani 1 1 d . . . . .
O4 O 0.4600(3) 0.6107(3) 0.5789(2) 0.0902(9) Uani 1 1 d . . . . .
C4 C 0.3899(4) 0.8471(4) 0.9527(3) 0.0842(12) Uani 1 1 d . . . . .
H4 H 0.316138 0.892453 0.912680 0.101 Uiso 1 1 calc R U . . .
F6 F -0.0227(5) 0.6931(3) 0.14292(19) 0.1611(17) Uani 1 1 d . . . . .
C6 C 0.6044(3) 0.7074(3) 0.9879(2) 0.0587(8) Uani 1 1 d . . . . .
F5 F -0.1164(4) 0.8748(4) 0.0903(2) 0.1796(19) Uani 1 1 d . . . . .
C5 C 0.4948(4) 0.7776(3) 0.9271(2) 0.0664(9) Uani 1 1 d . . . . .
C9 C 0.6192(4) 0.6634(3) 0.8534(2) 0.0641(9) Uani 1 1 d . . . . .
C8 C 0.7077(3) 0.6492(3) 0.9396(2) 0.0599(9) Uani 1 1 d . . . . .
C7 C 0.6100(4) 0.7095(3) 1.0736(2) 0.0646(9) Uani 1 1 d . . . . .
H7 H 0.683088 0.663379 1.114092 0.078 Uiso 1 1 calc R U . . .
C10 C 0.7737(4) 0.5188(4) 0.9998(3) 0.0815(11) Uani 1 1 d . . . . .
H00E H 0.842647 0.486625 0.968904 0.122 Uiso 1 1 calc R U . . .
H00F H 0.708449 0.469336 1.013572 0.122 Uiso 1 1 calc R U . . .
H00H H 0.811474 0.518471 1.054858 0.122 Uiso 1 1 calc R U . . .
C11 C 0.8174(3) 0.7256(3) 0.9180(2) 0.0654(10) Uani 1 1 d . . . . .
H11 H 0.865424 0.704500 0.976498 0.079 Uiso 1 1 calc R U . . .
C12 C 0.7757(4) 0.8651(4) 0.8805(3) 0.0812(12) Uani 1 1 d . . . . .
H00J H 0.711427 0.894421 0.828726 0.097 Uiso 1 1 calc R U . . .
H00K H 0.737785 0.894494 0.926250 0.097 Uiso 1 1 calc R U . . .
C15 C 0.9239(4) 0.7002(5) 0.8577(3) 0.0787(11) Uani 1 1 d . . . . .
C16 C 0.6892(4) 0.6855(4) 0.7648(3) 0.0688(10) Uani 1 1 d . . . . .
C018 C -0.0847(5) 0.8663(5) 0.5354(3) 0.1016(15) Uani 1 1 d . . . . .
H01G H -0.125047 0.947312 0.494887 0.152 Uiso 1 1 calc R U . . .
H01H H -0.046286 0.869766 0.588871 0.152 Uiso 1 1 calc R U . . .
H01I H -0.151085 0.818113 0.551543 0.152 Uiso 1 1 calc R U . . .
C18 C 0.6701(6) 0.4761(4) 0.8217(4) 0.1090(17) Uani 1 1 d . . . . .
H01M H 0.743178 0.426316 0.866234 0.131 Uiso 1 1 calc R U . . .
H01N H 0.630556 0.423594 0.800620 0.131 Uiso 1 1 calc R U . . .
C17 C 0.7177(4) 0.5725(4) 0.7432(3) 0.0866(12) Uani 1 1 d . . . . .
H01A H 0.812209 0.547385 0.738250 0.104 Uiso 1 1 calc R U . . .
H01B H 0.670063 0.586187 0.686736 0.104 Uiso 1 1 calc R U . . .
C19 C 0.5662(4) 0.5497(4) 0.8615(3) 0.0893(13) Uani 1 1 d . . . . .
H01C H 0.556688 0.502358 0.924201 0.107 Uiso 1 1 calc R U . . .
H01D H 0.480415 0.572948 0.827825 0.107 Uiso 1 1 calc R U . . .
C13 C 0.9061(5) 0.9054(5) 0.8531(3) 0.1057(16) Uani 1 1 d . . . . .
H01S H 0.889562 0.988093 0.808744 0.127 Uiso 1 1 calc R U . . .
H01T H 0.958205 0.901135 0.905168 0.127 Uiso 1 1 calc R U . . .
C14 C 0.9767(5) 0.8149(5) 0.8130(4) 0.1154(18) Uani 1 1 d . . . . .
H01W H 0.957059 0.846620 0.748017 0.138 Uiso 1 1 calc R U . . .
H01X H 1.072239 0.798250 0.825728 0.138 Uiso 1 1 calc R U . . .
C20 C 0.4064(4) 0.8174(5) 0.7726(3) 0.1075(17) Uani 1 1 d . . . . .
H01J H 0.436528 0.797277 0.721795 0.161 Uiso 1 1 calc R U . . .
H01K H 0.382207 0.904421 0.754705 0.161 Uiso 1 1 calc R U . . .
H01L H 0.330481 0.783261 0.793785 0.161 Uiso 1 1 calc R U . . .
C21 C 0.2147(4) 0.5952(4) 0.6995(3) 0.0887(13) Uani 1 1 d . . . . .
H21 H 0.259923 0.579463 0.754393 0.106 Uiso 1 1 calc R U . . .
C22 C 0.1493(6) 0.5099(5) 0.6754(3) 0.1085(16) Uani 1 1 d . . . . .
H01Q H 0.103443 0.464956 0.725575 0.130 Uiso 1 1 calc R U . . .
H01R H 0.214449 0.452272 0.659016 0.130 Uiso 1 1 calc R U . . .
C23 C 0.0501(5) 0.5924(4) 0.5942(3) 0.0910(13) Uani 1 1 d . . . . .
H01E H 0.033234 0.547754 0.557147 0.109 Uiso 1 1 calc R U . . .
H01F H -0.033632 0.623188 0.614569 0.109 Uiso 1 1 calc R U . . .
C24 C 0.1165(4) 0.6974(3) 0.5408(2) 0.0652(9) Uani 1 1 d . . . . .
C25 C 0.1932(4) 0.7103(4) 0.6183(2) 0.0693(10) Uani 1 1 d . . . . .
C26 C 0.2018(3) 0.6755(3) 0.4626(2) 0.0632(9) Uani 1 1 d . . . . .
C27 C 0.2570(4) 0.5417(4) 0.4757(3) 0.0842(12) Uani 1 1 d . . . . .
H00A H 0.185023 0.500245 0.482479 0.126 Uiso 1 1 calc R U . . .
H00B H 0.317606 0.503161 0.528773 0.126 Uiso 1 1 calc R U . . .
H00C H 0.303051 0.537910 0.423908 0.126 Uiso 1 1 calc R U . . .
C28 C 0.3185(3) 0.7427(3) 0.4412(2) 0.0658(10) Uani 1 1 d . . . . .
H28 H 0.362442 0.718612 0.393961 0.079 Uiso 1 1 calc R U . . .
C29 C 0.4298(4) 0.7069(4) 0.5161(3) 0.0750(11) Uani 1 1 d . . . . .
C30 C 0.4939(5) 0.8131(5) 0.4991(3) 0.1106(17) Uani 1 1 d . . . . .
H01U H 0.588856 0.789070 0.495277 0.133 Uiso 1 1 calc R U . . .
H01V H 0.479659 0.843665 0.547565 0.133 Uiso 1 1 calc R U . . .
C31 C 0.4292(5) 0.9107(5) 0.4097(3) 0.1067(16) Uani 1 1 d . . . . .
H01O H 0.480485 0.905004 0.359660 0.128 Uiso 1 1 calc R U . . .
H01P H 0.420528 0.991665 0.410842 0.128 Uiso 1 1 calc R U . . .
C32 C 0.2917(4) 0.8818(4) 0.4023(3) 0.0791(11) Uani 1 1 d . . . . .
H00L H 0.229388 0.915930 0.436900 0.095 Uiso 1 1 calc R U . . .
H00M H 0.256068 0.913984 0.339764 0.095 Uiso 1 1 calc R U . . .
C33 C -0.0045(4) 0.8164(4) 0.4048(2) 0.0679(10) Uani 1 1 d . . . . .
C34 C 0.0969(3) 0.7381(3) 0.3832(2) 0.0616(9) Uani 1 1 d . . . . .
C35 C 0.0934(4) 0.7318(3) 0.2993(2) 0.0651(9) Uani 1 1 d . . . . .
H35 H 0.161611 0.680119 0.284498 0.078 Uiso 1 1 calc R U . . .
C36 C -0.0128(4) 0.8033(3) 0.2358(2) 0.0678(10) Uani 1 1 d . . . . .
C37 C -0.1135(4) 0.8790(4) 0.2586(3) 0.0770(11) Uani 1 1 d . . . . .
H37 H -0.184942 0.925162 0.216631 0.092 Uiso 1 1 calc R U . . .
C38 C -0.1106(4) 0.8880(4) 0.3432(3) 0.0811(12) Uani 1 1 d . . . . .
H38 H -0.177992 0.940565 0.357833 0.097 Uiso 1 1 calc R U . . .
C39 C -0.0158(5) 0.7987(4) 0.1443(3) 0.0813(12) Uani 1 1 d . . . . .

loop_
_atom_site_aniso_label
_atom_site_aniso_U_11
_atom_site_aniso_U_22
_atom_site_aniso_U_33
_atom_site_aniso_U_23
_atom_site_aniso_U_13
_atom_site_aniso_U_12
O1 0.0714(18) 0.119(2) 0.096(2) -0.0536(19) 0.0090(15) -0.0107(17)
C1 0.090(3) 0.105(3) 0.067(3) -0.043(3) 0.007(2) -0.023(3)
N1 0.0646(19) 0.105(2) 0.0553(18) -0.0342(17) -0.0139(14) 0.0013(18)
F1 0.335(7) 0.167(3) 0.073(2) -0.056(2) -0.053(3) 0.062(4)
O2 0.105(2) 0.092(2) 0.0605(16) -0.0219(16) 0.0022(15) -0.0310(17)
C2 0.077(3) 0.079(2) 0.058(2) -0.028(2) 0.0092(19) -0.021(2)
N2 0.0661(19) 0.096(2) 0.0560(17) -0.0368(17) -0.0063(15) 0.0013(17)
F2 0.167(4) 0.311(6) 0.099(2) -0.114(3) 0.015(2) 0.026(4)
O3 0.094(2) 0.099(2) 0.0743(18) -0.0453(16) -0.0069(15) -0.0227(16)
C3 0.075(3) 0.085(3) 0.077(3) -0.033(2) 0.010(2) -0.002(2)
F3 0.405(8) 0.458(8) 0.161(4) -0.218(5) 0.140(4) -0.344(8)
F4 0.154(3) 0.244(4) 0.0816(19) -0.081(2) 0.0363(19) -0.098(3)
O4 0.0723(18) 0.108(2) 0.0772(19) -0.0250(18) -0.0172(15) -0.0086(16)
C4 0.073(3) 0.099(3) 0.070(3) -0.032(2) -0.011(2) 0.005(2)
F6 0.295(5) 0.154(3) 0.0823(19) -0.063(2) 0.017(2) -0.116(3)
C6 0.057(2) 0.065(2) 0.055(2) -0.0219(17) -0.0006(16) -0.0133(16)
F5 0.170(3) 0.255(5) 0.081(2) -0.078(2) -0.055(2) 0.056(3)
C5 0.065(2) 0.075(2) 0.057(2) -0.0259(18) -0.0053(17) -0.0050(19)
C9 0.065(2) 0.076(2) 0.058(2) -0.0304(19) 0.0006(17) -0.0198(19)
C8 0.059(2) 0.064(2) 0.0540(19) -0.0222(17) -0.0056(16) -0.0090(17)
C7 0.070(2) 0.070(2) 0.052(2) -0.0196(17) 0.0003(17) -0.0156(18)
C10 0.079(3) 0.080(3) 0.074(3) -0.022(2) -0.002(2) -0.005(2)
C11 0.064(2) 0.084(3) 0.054(2) -0.0314(19) -0.0027(16) -0.0177(19)
C12 0.096(3) 0.084(3) 0.079(3) -0.040(2) 0.014(2) -0.034(2)
C15 0.063(2) 0.115(3) 0.070(3) -0.047(3) -0.0006(19) -0.020(2)
C16 0.069(2) 0.084(3) 0.058(2) -0.030(2) -0.0033(18) -0.022(2)
C018 0.087(3) 0.141(4) 0.081(3) -0.058(3) 0.006(2) -0.001(3)
C18 0.143(5) 0.103(3) 0.115(4) -0.066(3) 0.035(3) -0.054(3)
C17 0.088(3) 0.107(3) 0.084(3) -0.056(3) 0.009(2) -0.025(3)
C19 0.088(3) 0.121(4) 0.085(3) -0.052(3) 0.017(2) -0.054(3)
C13 0.131(4) 0.132(4) 0.082(3) -0.050(3) 0.018(3) -0.071(3)
C14 0.117(4) 0.160(5) 0.105(4) -0.067(4) 0.029(3) -0.075(4)
C20 0.077(3) 0.163(5) 0.069(3) -0.044(3) -0.026(2) 0.006(3)
C21 0.095(3) 0.106(3) 0.057(2) -0.021(2) -0.013(2) -0.022(3)
C22 0.128(4) 0.099(3) 0.079(3) -0.006(3) 0.004(3) -0.033(3)
C23 0.083(3) 0.106(3) 0.086(3) -0.030(3) 0.000(2) -0.036(3)
C24 0.064(2) 0.078(2) 0.054(2) -0.0242(18) -0.0039(17) -0.0161(19)
C25 0.064(2) 0.091(3) 0.055(2) -0.031(2) -0.0021(17) -0.014(2)
C26 0.061(2) 0.071(2) 0.059(2) -0.0309(18) -0.0099(16) -0.0048(17)
C27 0.083(3) 0.079(3) 0.092(3) -0.041(2) -0.017(2) -0.002(2)
C28 0.063(2) 0.086(3) 0.0518(19) -0.0316(19) -0.0008(16) -0.0113(19)
C29 0.058(2) 0.101(3) 0.068(3) -0.036(2) -0.0077(19) -0.013(2)
C30 0.107(4) 0.137(4) 0.094(3) -0.034(3) -0.015(3) -0.055(3)
C31 0.118(4) 0.129(4) 0.085(3) -0.038(3) 0.005(3) -0.054(3)
C32 0.085(3) 0.090(3) 0.063(2) -0.027(2) -0.003(2) -0.024(2)
C33 0.064(2) 0.085(2) 0.056(2) -0.0298(19) -0.0081(17) -0.012(2)
C34 0.061(2) 0.072(2) 0.055(2) -0.0296(18) -0.0081(16) -0.0108(17)
C35 0.064(2) 0.076(2) 0.063(2) -0.0353(19) -0.0037(17) -0.0131(18)
C36 0.072(2) 0.082(2) 0.053(2) -0.0267(19) -0.0088(18) -0.021(2)
C37 0.066(2) 0.092(3) 0.063(2) -0.022(2) -0.0181(19) -0.005(2)
C38 0.068(2) 0.101(3) 0.067(2) -0.034(2) -0.007(2) 0.004(2)
C39 0.091(3) 0.103(3) 0.059(2) -0.033(2) -0.006(2) -0.034(3)

loop_
_atom_type_symbol
_atom_type_description
_atom_type_scat_dispersion_real
_atom_type_scat_dispersion_imag
_atom_type_scat_source
C C 0.0181 0.0091 'International Tables Vol C Tables 4.2.6.8 and 6.1.1.4'
H H 0.0000 0.0000 'International Tables Vol C Tables 4.2.6.8 and 6.1.1.4'
F F 0.0727 0.0534 'International Tables Vol C Tables 4.2.6.8 and 6.1.1.4'
N N 0.0311 0.0180 'International Tables Vol C Tables 4.2.6.8 and 6.1.1.4'
O O 0.0492 0.0322 'International Tables Vol C Tables 4.2.6.8 and 6.1.1.4'

loop_
_geom_angle_atom_site_label_1
_geom_angle_atom_site_label_2
_geom_angle_atom_site_label_3
_geom_angle
_geom_angle_site_symmetry_1
_geom_angle_site_symmetry_3
_geom_angle_publ_flag
F3 C1 F1 106.0(5) . . ?
F3 C1 F2 103.2(5) . . ?
F1 C1 F2 99.8(5) . . ?
F3 C1 C2 115.9(4) . . ?
F1 C1 C2 115.7(4) . . ?
F2 C1 C2 114.4(4) . . ?
C5 N1 C20 122.0(3) . . ?
C5 N1 C9 110.0(3) . . ?
C20 N1 C9 122.8(3) . . ?
C3 C2 C7 119.7(3) . . ?
C3 C2 C1 120.0(4) . . ?
C7 C2 C1 120.3(4) . . ?
C33 N2 C018 121.0(3) . . ?
C33 N2 C24 108.2(3) . . ?
C018 N2 C24 122.5(3) . . ?
C4 C3 C2 121.3(4) . . ?
C4 C3 H3 119.3 . . ?
C2 C3 H3 119.3 . . ?
C3 C4 C5 118.7(4) . . ?
C3 C4 H4 120.7 . . ?
C5 C4 H4 120.7 . . ?
C7 C6 C5 119.9(3) . . ?
C7 C6 C8 130.7(3) . . ?
C5 C6 C8 109.1(3) . . ?
N1 C5 C4 128.9(3) . . ?
N1 C5 C6 110.4(3) . . ?
C4 C5 C6 120.7(3) . . ?
N1 C9 C19 112.3(3) . . ?
N1 C9 C16 110.5(3) . . ?
C19 C9 C16 100.9(3) . . ?
N1 C9 C8 102.6(2) . . ?
C19 C9 C8 114.6(3) . . ?
C16 C9 C8 116.3(3) . . ?
C6 C8 C10 111.5(3) . . ?
C6 C8 C11 106.7(3) . . ?
C10 C8 C11 107.7(3) . . ?
C6 C8 C9 100.5(3) . . ?
C10 C8 C9 115.8(3) . . ?
C11 C8 C9 114.3(3) . . ?
C6 C7 C2 119.7(3) . . ?
C6 C7 H7 120.1 . . ?
C2 C7 H7 120.1 . . ?
C8 C10 H00E 109.5 . . ?
C8 C10 H00F 109.5 . . ?
H00E C10 H00F 109.5 . . ?
C8 C10 H00H 109.5 . . ?
H00E C10 H00H 109.5 . . ?
H00F C10 H00H 109.5 . . ?
C15 C11 C12 103.3(3) . . ?
C15 C11 C8 118.6(3) . . ?
C12 C11 C8 119.2(3) . . ?
C15 C11 H11 104.7 . . ?
C12 C11 H11 104.7 . . ?
C8 C11 H11 104.7 . . ?
C13 C12 C11 103.5(4) . . ?
C13 C12 H00J 111.1 . . ?
C11 C12 H00J 111.1 . . ?
C13 C12 H00K 111.1 . . ?
C11 C12 H00K 111.1 . . ?
H00J C12 H00K 109.0 . . ?
O1 C15 C11 126.8(4) . . ?
O1 C15 C14 124.9(4) . . ?
C11 C15 C14 108.3(4) . . ?
O2 C16 C17 124.7(4) . . ?
O2 C16 C9 124.5(4) . . ?
C17 C16 C9 110.7(4) . . ?
N2 C018 H01G 109.5 . . ?
N2 C018 H01H 109.5 . . ?
H01G C018 H01H 109.5 . . ?
N2 C018 H01I 109.5 . . ?
H01G C018 H01I 109.5 . . ?
H01H C018 H01I 109.5 . . ?
C17 C18 C19 104.3(4) . . ?
C17 C18 H01M 110.9 . . ?
C19 C18 H01M 110.9 . . ?
C17 C18 H01N 110.9 . . ?
C19 C18 H01N 110.9 . . ?
H01M C18 H01N 108.9 . . ?
C16 C17 C18 105.4(3) . . ?
C16 C17 H01A 110.7 . . ?
C18 C17 H01A 110.7 . . ?
C16 C17 H01B 110.7 . . ?
C18 C17 H01B 110.7 . . ?
H01A C17 H01B 108.8 . . ?
C18 C19 C9 105.5(3) . . ?
C18 C19 H01C 110.6 . . ?
C9 C19 H01C 110.6 . . ?
C18 C19 H01D 110.6 . . ?
C9 C19 H01D 110.6 . . ?
H01C C19 H01D 108.8 . . ?
C14 C13 C12 103.7(3) . . ?
C14 C13 H01S 111.0 . . ?
C12 C13 H01S 111.0 . . ?
C14 C13 H01T 111.0 . . ?
C12 C13 H01T 111.0 . . ?
H01S C13 H01T 109.0 . . ?
C15 C14 C13 105.6(4) . . ?
C15 C14 H01W 110.6 . . ?
C13 C14 H01W 110.6 . . ?
C15 C14 H01X 110.6 . . ?
C13 C14 H01X 110.6 . . ?
H01W C14 H01X 108.8 . . ?
N1 C20 H01J 109.5 . . ?
N1 C20 H01K 109.5 . . ?
H01J C20 H01K 109.5 . . ?
N1 C20 H01L 109.5 . . ?
H01J C20 H01L 109.5 . . ?
H01K C20 H01L 109.5 . . ?
C25 C21 C22 106.5(3) . . ?
C25 C21 H21 126.8 . . ?
C22 C21 H21 126.8 . . ?
C21 C22 C23 104.9(4) . . ?
C21 C22 H01Q 110.8 . . ?
C23 C22 H01Q 110.8 . . ?
C21 C22 H01R 110.8 . . ?
C23 C22 H01R 110.8 . . ?
H01Q C22 H01R 108.8 . . ?
C24 C23 C22 105.5(3) . . ?
C24 C23 H01E 110.6 . . ?
C22 C23 H01E 110.6 . . ?
C24 C23 H01F 110.6 . . ?
C22 C23 H01F 110.6 . . ?
H01E C23 H01F 108.8 . . ?
N2 C24 C23 112.5(3) . . ?
N2 C24 C25 110.7(3) . . ?
C23 C24 C25 100.6(3) . . ?
N2 C24 C26 102.5(3) . . ?
C23 C24 C26 114.5(3) . . ?
C25 C24 C26 116.5(3) . . ?
O3 C25 C21 126.1(3) . . ?
O3 C25 C24 123.5(3) . . ?
C21 C25 C24 110.2(3) . . ?
C34 C26 C27 111.5(3) . . ?
C34 C26 C28 107.8(3) . . ?
C27 C26 C28 108.0(3) . . ?
C34 C26 C24 99.6(3) . . ?
C27 C26 C24 115.7(3) . . ?
C28 C26 C24 113.9(3) . . ?
C26 C27 H00A 109.5 . . ?
C26 C27 H00B 109.5 . . ?
H00A C27 H00B 109.5 . . ?
C26 C27 H00C 109.5 . . ?
H00A C27 H00C 109.5 . . ?
H00B C27 H00C 109.5 . . ?
C32 C28 C29 103.4(3) . . ?
C32 C28 C26 120.7(3) . . ?
C29 C28 C26 117.9(3) . . ?
C32 C28 H28 104.3 . . ?
C29 C28 H28 104.3 . . ?
C26 C28 H28 104.3 . . ?
O4 C29 C30 125.3(4) . . ?
O4 C29 C28 126.4(4) . . ?
C30 C29 C28 108.3(4) . . ?
C29 C30 C31 106.7(4) . . ?
C29 C30 H01U 110.4 . . ?
C31 C30 H01U 110.4 . . ?
C29 C30 H01V 110.4 . . ?
C31 C30 H01V 110.4 . . ?
H01U C30 H01V 108.6 . . ?
C30 C31 C32 103.5(4) . . ?
C30 C31 H01O 111.1 . . ?
C32 C31 H01O 111.1 . . ?
C30 C31 H01P 111.1 . . ?
C32 C31 H01P 111.1 . . ?
H01O C31 H01P 109.0 . . ?
C28 C32 C31 104.1(4) . . ?
C28 C32 H00L 110.9 . . ?
C31 C32 H00L 110.9 . . ?
C28 C32 H00M 110.9 . . ?
C31 C32 H00M 110.9 . . ?
H00L C32 H00M 108.9 . . ?
N2 C33 C38 127.7(4) . . ?
N2 C33 C34 111.0(3) . . ?
C38 C33 C34 121.3(3) . . ?
C35 C34 C33 120.0(3) . . ?
C35 C34 C26 130.7(3) . . ?
C33 C34 C26 109.3(3) . . ?
C34 C35 C36 119.9(3) . . ?
C34 C35 H35 120.1 . . ?
C36 C35 H35 120.1 . . ?
C37 C36 C35 119.6(3) . . ?
C37 C36 C39 120.3(3) . . ?
C35 C36 C39 120.1(4) . . ?
C36 C37 C38 121.4(3) . . ?
C36 C37 H37 119.3 . . ?
C38 C37 H37 119.3 . . ?
C33 C38 C37 118.0(4) . . ?
C33 C38 H38 121.0 . . ?
C37 C38 H38 121.0 . . ?
F4 C39 F6 104.0(4) . . ?
F4 C39 F5 104.7(4) . . ?
F6 C39 F5 104.7(4) . . ?
F4 C39 C36 114.2(3) . . ?
F6 C39 C36 114.3(4) . . ?
F5 C39 C36 113.8(4) . . ?

loop_
_geom_bond_atom_site_label_1
_geom_bond_atom_site_label_2
_geom_bond_distance
_geom_bond_site_symmetry_2
_geom_bond_publ_flag
O1 C15 1.204(5) . ?
C1 F3 1.220(5) . ?
C1 F1 1.254(5) . ?
C1 F2 1.295(6) . ?
C1 C2 1.464(5) . ?
N1 C5 1.369(5) . ?
N1 C20 1.454(5) . ?
N1 C9 1.457(5) . ?
O2 C16 1.200(4) . ?
C2 C3 1.386(6) . ?
C2 C7 1.387(5) . ?
N2 C33 1.375(4) . ?
N2 C018 1.455(5) . ?
N2 C24 1.476(5) . ?
O3 C25 1.210(5) . ?
C3 C4 1.376(6) . ?
C3 H3 0.9300 . ?
F4 C39 1.293(5) . ?
O4 C29 1.206(5) . ?
C4 C5 1.384(5) . ?
C4 H4 0.9300 . ?
F6 C39 1.299(5) . ?
C6 C7 1.377(5) . ?
C6 C5 1.398(5) . ?
C6 C8 1.516(5) . ?
F5 C39 1.305(5) . ?
C9 C19 1.540(5) . ?
C9 C16 1.541(5) . ?
C9 C8 1.588(4) . ?
C8 C10 1.525(5) . ?
C8 C11 1.560(5) . ?
C7 H7 0.9300 . ?
C10 H00E 0.9600 . ?
C10 H00F 0.9600 . ?
C10 H00H 0.9600 . ?
C11 C15 1.512(5) . ?
C11 C12 1.533(5) . ?
C11 H11 0.9800 . ?
C12 C13 1.528(6) . ?
C12 H00J 0.9700 . ?
C12 H00K 0.9700 . ?
C15 C14 1.517(7) . ?
C16 C17 1.499(6) . ?
C018 H01G 0.9600 . ?
C018 H01H 0.9600 . ?
C018 H01I 0.9600 . ?
C18 C17 1.524(6) . ?
C18 C19 1.534(6) . ?
C18 H01M 0.9700 . ?
C18 H01N 0.9700 . ?
C17 H01A 0.9700 . ?
C17 H01B 0.9700 . ?
C19 H01C 0.9700 . ?
C19 H01D 0.9700 . ?
C13 C14 1.521(7) . ?
C13 H01S 0.9700 . ?
C13 H01T 0.9700 . ?
C14 H01W 0.9700 . ?
C14 H01X 0.9700 . ?
C20 H01J 0.9600 . ?
C20 H01K 0.9600 . ?
C20 H01L 0.9600 . ?
C21 C25 1.490(6) . ?
C21 C22 1.495(7) . ?
C21 H21 0.9300 . ?
C22 C23 1.539(6) . ?
C22 H01Q 0.9700 . ?
C22 H01R 0.9700 . ?
C23 C24 1.535(6) . ?
C23 H01E 0.9700 . ?
C23 H01F 0.9700 . ?
C24 C25 1.541(5) . ?
C24 C26 1.590(5) . ?
C26 C34 1.524(5) . ?
C26 C27 1.535(5) . ?
C26 C28 1.552(5) . ?
C27 H00A 0.9600 . ?
C27 H00B 0.9600 . ?
C27 H00C 0.9600 . ?
C28 C32 1.527(5) . ?
C28 C29 1.536(5) . ?
C28 H28 0.9800 . ?
C29 C30 1.497(6) . ?
C30 C31 1.525(7) . ?
C30 H01U 0.9700 . ?
C30 H01V 0.9700 . ?
C31 C32 1.540(6) . ?
C31 H01O 0.9700 . ?
C31 H01P 0.9700 . ?
C32 H00L 0.9700 . ?
C32 H00M 0.9700 . ?
C33 C38 1.383(5) . ?
C33 C34 1.390(5) . ?
C34 C35 1.368(5) . ?
C35 C36 1.398(5) . ?
C35 H35 0.9300 . ?
C36 C37 1.376(5) . ?
C36 C39 1.481(5) . ?
C37 C38 1.393(5) . ?
C37 H37 0.9300 . ?
C38 H38 0.9300 . ?

loop_
_geom_torsion_atom_site_label_1
_geom_torsion_atom_site_label_2
_geom_torsion_atom_site_label_3
_geom_torsion_atom_site_label_4
_geom_torsion
_geom_torsion_site_symmetry_1
_geom_torsion_site_symmetry_2
_geom_torsion_site_symmetry_3
_geom_torsion_site_symmetry_4
_geom_torsion_publ_flag
F3 C1 C2 C3 -100.4(7) . . . . ?
F1 C1 C2 C3 134.6(5) . . . . ?
F2 C1 C2 C3 19.4(7) . . . . ?
F3 C1 C2 C7 78.5(7) . . . . ?
F1 C1 C2 C7 -46.5(6) . . . . ?
F2 C1 C2 C7 -161.7(5) . . . . ?
C7 C2 C3 C4 -1.0(6) . . . . ?
C1 C2 C3 C4 177.9(4) . . . . ?
C2 C3 C4 C5 -0.1(7) . . . . ?
C20 N1 C5 C4 -10.8(7) . . . . ?
C9 N1 C5 C4 -166.1(4) . . . . ?
C20 N1 C5 C6 171.2(4) . . . . ?
C9 N1 C5 C6 15.9(4) . . . . ?
C3 C4 C5 N1 -176.4(4) . . . . ?
C3 C4 C5 C6 1.4(6) . . . . ?
C7 C6 C5 N1 176.6(3) . . . . ?
C8 C6 C5 N1 2.5(4) . . . . ?
C7 C6 C5 C4 -1.6(6) . . . . ?
C8 C6 C5 C4 -175.7(4) . . . . ?
C5 N1 C9 C19 97.5(4) . . . . ?
C20 N1 C9 C19 -57.6(5) . . . . ?
C5 N1 C9 C16 -150.7(3) . . . . ?
C20 N1 C9 C16 54.2(5) . . . . ?
C5 N1 C9 C8 -26.1(4) . . . . ?
C20 N1 C9 C8 178.8(4) . . . . ?
C7 C6 C8 C10 46.0(5) . . . . ?
C5 C6 C8 C10 -140.7(3) . . . . ?
C7 C6 C8 C11 -71.3(5) . . . . ?
C5 C6 C8 C11 101.9(3) . . . . ?
C7 C6 C8 C9 169.2(4) . . . . ?
C5 C6 C8 C9 -17.5(3) . . . . ?
N1 C9 C8 C6 25.2(3) . . . . ?
C19 C9 C8 C6 -96.8(3) . . . . ?
C16 C9 C8 C6 146.0(3) . . . . ?
N1 C9 C8 C10 145.5(3) . . . . ?
C19 C9 C8 C10 23.5(5) . . . . ?
C16 C9 C8 C10 -93.8(4) . . . . ?
N1 C9 C8 C11 -88.5(3) . . . . ?
C19 C9 C8 C11 149.5(3) . . . . ?
C16 C9 C8 C11 32.2(4) . . . . ?
C5 C6 C7 C2 0.5(5) . . . . ?
C8 C6 C7 C2 173.1(3) . . . . ?
C3 C2 C7 C6 0.8(6) . . . . ?
C1 C2 C7 C6 -178.1(4) . . . . ?
C6 C8 C11 C15 -171.2(3) . . . . ?
C10 C8 C11 C15 68.9(4) . . . . ?
C9 C8 C11 C15 -61.2(4) . . . . ?
C6 C8 C11 C12 -44.0(4) . . . . ?
C10 C8 C11 C12 -163.8(3) . . . . ?
C9 C8 C11 C12 66.1(4) . . . . ?
C15 C11 C12 C13 -36.4(4) . . . . ?
C8 C11 C12 C13 -170.5(3) . . . . ?
C12 C11 C15 O1 -160.1(4) . . . . ?
C8 C11 C15 O1 -25.7(6) . . . . ?
C12 C11 C15 C14 20.2(4) . . . . ?
C8 C11 C15 C14 154.6(3) . . . . ?
N1 C9 C16 O2 37.7(5) . . . . ?
C19 C9 C16 O2 156.7(4) . . . . ?
C8 C9 C16 O2 -78.7(5) . . . . ?
N1 C9 C16 C17 -138.4(3) . . . . ?
C19 C9 C16 C17 -19.4(4) . . . . ?
C8 C9 C16 C17 105.2(3) . . . . ?
O2 C16 C17 C18 -178.5(4) . . . . ?
C9 C16 C17 C18 -2.4(5) . . . . ?
C19 C18 C17 C16 23.5(5) . . . . ?
C17 C18 C19 C9 -36.5(5) . . . . ?
N1 C9 C19 C18 151.4(3) . . . . ?
C16 C9 C19 C18 33.7(4) . . . . ?
C8 C9 C19 C18 -92.1(4) . . . . ?
C11 C12 C13 C14 39.1(4) . . . . ?
O1 C15 C14 C13 -175.8(4) . . . . ?
C11 C15 C14 C13 3.9(5) . . . . ?
C12 C13 C14 C15 -26.5(5) . . . . ?
C25 C21 C22 C23 -19.8(5) . . . . ?
C21 C22 C23 C24 34.2(5) . . . . ?
C33 N2 C24 C23 -93.7(4) . . . . ?
C018 N2 C24 C23 54.9(5) . . . . ?
C33 N2 C24 C25 154.6(3) . . . . ?
C018 N2 C24 C25 -56.8(5) . . . . ?
C33 N2 C24 C26 29.7(4) . . . . ?
C018 N2 C24 C26 178.3(3) . . . . ?
C22 C23 C24 N2 -151.2(4) . . . . ?
C22 C23 C24 C25 -33.4(4) . . . . ?
C22 C23 C24 C26 92.3(4) . . . . ?
C22 C21 C25 O3 174.0(4) . . . . ?
C22 C21 C25 C24 -1.4(5) . . . . ?
N2 C24 C25 O3 -34.7(5) . . . . ?
C23 C24 C25 O3 -153.8(4) . . . . ?
C26 C24 C25 O3 81.8(5) . . . . ?
N2 C24 C25 C21 140.9(3) . . . . ?
C23 C24 C25 C21 21.8(4) . . . . ?
C26 C24 C25 C21 -102.6(4) . . . . ?
N2 C24 C26 C34 -28.3(3) . . . . ?
C23 C24 C26 C34 93.8(3) . . . . ?
C25 C24 C26 C34 -149.2(3) . . . . ?
N2 C24 C26 C27 -147.8(3) . . . . ?
C23 C24 C26 C27 -25.7(4) . . . . ?
C25 C24 C26 C27 91.2(4) . . . . ?
N2 C24 C26 C28 86.2(3) . . . . ?
C23 C24 C26 C28 -151.7(3) . . . . ?
C25 C24 C26 C28 -34.8(4) . . . . ?
C34 C26 C28 C32 44.4(4) . . . . ?
C27 C26 C28 C32 164.9(3) . . . . ?
C24 C26 C28 C32 -65.1(4) . . . . ?
C34 C26 C28 C29 172.7(3) . . . . ?
C27 C26 C28 C29 -66.8(4) . . . . ?
C24 C26 C28 C29 63.2(4) . . . . ?
C32 C28 C29 O4 160.3(4) . . . . ?
C26 C28 C29 O4 24.2(6) . . . . ?
C32 C28 C29 C30 -18.7(4) . . . . ?
C26 C28 C29 C30 -154.8(4) . . . . ?
O4 C29 C30 C31 176.7(4) . . . . ?
C28 C29 C30 C31 -4.3(5) . . . . ?
C29 C30 C31 C32 25.4(6) . . . . ?
C29 C28 C32 C31 34.2(4) . . . . ?
C26 C28 C32 C31 168.7(3) . . . . ?
C30 C31 C32 C28 -37.1(5) . . . . ?
C018 N2 C33 C38 12.8(7) . . . . ?
C24 N2 C33 C38 162.0(4) . . . . ?
C018 N2 C33 C34 -167.9(4) . . . . ?
C24 N2 C33 C34 -18.7(4) . . . . ?
N2 C33 C34 C35 -178.7(3) . . . . ?
C38 C33 C34 C35 0.7(6) . . . . ?
N2 C33 C34 C26 -1.6(4) . . . . ?
C38 C33 C34 C26 177.8(4) . . . . ?
C27 C26 C34 C35 -41.7(5) . . . . ?
C28 C26 C34 C35 76.6(5) . . . . ?
C24 C26 C34 C35 -164.4(4) . . . . ?
C27 C26 C34 C33 141.6(4) . . . . ?
C28 C26 C34 C33 -100.1(3) . . . . ?
C24 C26 C34 C33 19.0(4) . . . . ?
C33 C34 C35 C36 -0.7(5) . . . . ?
C26 C34 C35 C36 -177.1(3) . . . . ?
C34 C35 C36 C37 -0.3(5) . . . . ?
C34 C35 C36 C39 178.8(4) . . . . ?
C35 C36 C37 C38 1.3(6) . . . . ?
C39 C36 C37 C38 -177.8(4) . . . . ?
N2 C33 C38 C37 179.5(4) . . . . ?
C34 C33 C38 C37 0.3(6) . . . . ?
C36 C37 C38 C33 -1.3(6) . . . . ?
C37 C36 C39 F4 122.8(5) . . . . ?
C35 C36 C39 F4 -56.2(6) . . . . ?
C37 C36 C39 F6 -117.5(5) . . . . ?
C35 C36 C39 F6 63.4(5) . . . . ?
C37 C36 C39 F5 2.8(6) . . . . ?
C35 C36 C39 F5 -176.3(4) . . . . ?
